data_4026853
loop_
_publ_author_name
'Kengo Yoshida'
'Taniyuki Furuyama'
'Chao Wang'
'Atsuya Muranaka'
'Daisuke Hashizume'
'Shuji Yasuike'
'Masanobu Uchiyama'

_publ_section_title
;
 Aluminepin: Aluminum Analogues of Borepin and Gallepin
;
_journal_name_full 'Journal of Organic Chemistry'
_journal_page_first 729
_journal_page_last 732
_journal_paper_doi 10.1021/jo201992q
_journal_volume 77
_journal_year 2012
_chemical_formula_moiety 'C20 H25 Al O'
_chemical_formula_sum 'C20 H25 Al O'
_chemical_formula_weight 308.38
_chemical_name_systematic
; 
 ? 
;
_space_group_IT_number 7
_symmetry_cell_setting monoclinic
_symmetry_space_group_name_Hall 'P -2yc'
_symmetry_space_group_name_H-M 'P 1 c 1'
_atom_sites_solution_hydrogens geom
_atom_sites_solution_primary direct
_atom_sites_solution_secondary difmap
_audit_creation_method SHELXL-97
_cell_angle_alpha 90
_cell_angle_beta 107.6543(7)
_cell_angle_gamma 90
_cell_formula_units_Z 4
_cell_length_a 9.55560(10)
_cell_length_b 13.4123(2)
_cell_length_c 14.4803(3)
_cell_measurement_reflns_used 49113
_cell_measurement_temperature 90
_cell_measurement_theta_max 31.04
_cell_measurement_theta_min 1.48
_cell_volume 1768.43(5)
_computing_cell_refinement HKL2000
_computing_data_collection CrystalClear
_computing_data_reduction HKL2000
_computing_molecular_graphics 'ORTEP-3 for Windows'
_computing_publication_material SHELXL-97
_computing_structure_refinement SHELXL-97
_computing_structure_solution SIR2004
_diffrn_ambient_temperature 90
_diffrn_detector_area_resol_mean 28.5714
_diffrn_measured_fraction_theta_full 0.998
_diffrn_measured_fraction_theta_max 0.998
_diffrn_measurement_device_type 'Rigaku AFC-8'
_diffrn_measurement_method \w-scan
_diffrn_radiation_monochromator confocal
_diffrn_radiation_source 'fine-focus rotating anode'
_diffrn_radiation_type MoK\a
_diffrn_radiation_wavelength 0.71073
_diffrn_reflns_av_R_equivalents 0.0497
_diffrn_reflns_av_sigmaI/netI 0.0283
_diffrn_reflns_limit_h_max 13
_diffrn_reflns_limit_h_min -13
_diffrn_reflns_limit_k_max 19
_diffrn_reflns_limit_k_min -19
_diffrn_reflns_limit_l_max 20
_diffrn_reflns_limit_l_min -20
_diffrn_reflns_number 48019
_diffrn_reflns_theta_full 31.04
_diffrn_reflns_theta_max 31.04
_diffrn_reflns_theta_min 1.52
_diffrn_standards_number 0
_exptl_absorpt_coefficient_mu 0.115
_exptl_absorpt_correction_T_max 0.99660
_exptl_absorpt_correction_T_min 0.97132
_exptl_absorpt_correction_type multi-scan
_exptl_absorpt_process_details MULABS
_exptl_crystal_colour colourless
_exptl_crystal_density_diffrn 1.158
_exptl_crystal_description needle
_exptl_crystal_F_000 664
_exptl_crystal_size_max 0.14
_exptl_crystal_size_mid 0.08
_exptl_crystal_size_min 0.07
_refine_diff_density_max 1.384
_refine_diff_density_min -0.494
_refine_diff_density_rms 0.089
_refine_ls_extinction_method none
_refine_ls_goodness_of_fit_ref 1.103
_refine_ls_hydrogen_treatment constr
_refine_ls_matrix_type full
_refine_ls_number_parameters 438
_refine_ls_number_reflns 5653
_refine_ls_number_restraints 4
_refine_ls_restrained_S_all 1.107
_refine_ls_R_factor_all 0.0687
_refine_ls_R_factor_gt 0.0634
_refine_ls_shift/su_max 0.001
_refine_ls_shift/su_mean 0.000
_refine_ls_structure_factor_coef Fsqd
_refine_ls_weighting_details 'calc w=1/[\s^2^(Fo^2^)+(0.1323P)^2^+0.9125P] where P=(Fo^2^+2Fc^2^)/3'
_refine_ls_weighting_scheme calc
_refine_ls_wR_factor_gt 0.1939
_refine_ls_wR_factor_ref 0.1994
_reflns_number_gt 5203
_reflns_number_total 5653
_reflns_threshold_expression I>2\s(I)
_cod_data_source_file jo201992q_si_002.cif
_cod_data_source_block Al-complex
_cod_original_sg_symbol_H-M 'P c'
_cod_database_code 4026853

loop_
_symmetry_equiv_pos_as_xyz
'x, y, z'
'x, -y, z+1/2'

loop_
_atom_site_label
_atom_site_type_symbol
_atom_site_fract_x
_atom_site_fract_y
_atom_site_fract_z
_atom_site_U_iso_or_equiv
_atom_site_adp_type
_atom_site_occupancy
_atom_site_symmetry_multiplicity
_atom_site_calc_flag
_atom_site_refinement_flags
_atom_site_disorder_assembly
_atom_site_disorder_group
Al1A Al 0.70888(10) 0.06971(8) 0.39941(7) 0.0188(2) Uani 1 1 d . . .
O1A O 0.7111(3) 0.0142(2) 0.27874(17) 0.0217(5) Uani 1 1 d . . .
C1A C 0.8640(4) 0.0001(3) 0.5004(2) 0.0216(6) Uani 1 1 d . . .
C2A C 0.9892(4) 0.0516(3) 0.5558(3) 0.0256(7) Uani 1 1 d . . .
H2A H 0.9992 0.1200 0.5421 0.031 Uiso 1 1 calc R . .
C3A C 1.0999(4) 0.0065(4) 0.6301(3) 0.0305(8) Uani 1 1 d . . .
H3A H 1.1820 0.0442 0.6671 0.037 Uiso 1 1 calc R . .
C4A C 1.0881(5) -0.0942(4) 0.6492(3) 0.0323(9) Uani 1 1 d . . .
H4A H 1.1634 -0.1261 0.6988 0.039 Uiso 1 1 calc R . .
C5A C 0.9671(4) -0.1481(3) 0.5960(3) 0.0272(7) Uani 1 1 d . . .
H5A H 0.9607 -0.2171 0.6088 0.033 Uiso 1 1 calc R . .
C6A C 0.8525(4) -0.1019(3) 0.5228(2) 0.0221(6) Uani 1 1 d . . .
C7A C 0.7286(4) -0.1678(3) 0.4735(2) 0.0234(6) Uani 1 1 d . . .
H7A H 0.7587 -0.2343 0.4674 0.028 Uiso 1 1 calc R . .
C8A C 0.5822(4) -0.1549(3) 0.4350(3) 0.0247(6) Uani 1 1 d . . .
H8A H 0.5326 -0.2145 0.4082 0.030 Uiso 1 1 calc R . .
C9A C 0.4814(4) -0.0688(3) 0.4251(2) 0.0213(6) Uani 1 1 d . . .
C10A C 0.3420(4) -0.0937(3) 0.4314(3) 0.0262(7) Uani 1 1 d . . .
H10A H 0.3204 -0.1614 0.4407 0.031 Uiso 1 1 calc R . .
C11A C 0.2356(4) -0.0220(3) 0.4244(3) 0.0290(8) Uani 1 1 d . . .
H11A H 0.1428 -0.0399 0.4308 0.035 Uiso 1 1 calc R . .
C12A C 0.2657(4) 0.0767(3) 0.4081(3) 0.0293(8) Uani 1 1 d . . .
H12A H 0.1934 0.1267 0.4031 0.035 Uiso 1 1 calc R . .
C13A C 0.4024(4) 0.1022(3) 0.3989(3) 0.0273(7) Uani 1 1 d . . .
H13A H 0.4208 0.1696 0.3862 0.033 Uiso 1 1 calc R . .
C14A C 0.5139(4) 0.0309(3) 0.4079(2) 0.0217(6) Uani 1 1 d . . .
C15A C 0.7468(4) 0.2234(2) 0.3888(2) 0.0178(5) Uani 1 1 d . . .
H15A H 0.8453 0.2348 0.3816 0.021 Uiso 1 1 calc R . .
H15B H 0.6722 0.2524 0.3320 0.021 Uiso 1 1 calc R . .
C16A C 0.7363(6) 0.2710(3) 0.4828(3) 0.0372(9) Uani 1 1 d . . .
H16A H 0.6364 0.2629 0.4867 0.056 Uiso 1 1 calc R . .
H16B H 0.7598 0.3421 0.4831 0.056 Uiso 1 1 calc R . .
H16C H 0.8060 0.2383 0.5385 0.056 Uiso 1 1 calc R . .
C17A C 0.8472(4) -0.0169(3) 0.2597(3) 0.0260(7) Uani 1 1 d . . .
H17A H 0.9311 0.0190 0.3045 0.031 Uiso 1 1 calc R . .
H17B H 0.8420 0.0022 0.1927 0.031 Uiso 1 1 calc R . .
C18A C 0.8743(5) -0.1271(3) 0.2719(3) 0.0325(8) Uani 1 1 d . . .
H18A H 0.8629 -0.1485 0.3339 0.049 Uiso 1 1 calc R . .
H18B H 0.9742 -0.1420 0.2709 0.049 Uiso 1 1 calc R . .
H18C H 0.8034 -0.1626 0.2189 0.049 Uiso 1 1 calc R . .
C19A C 0.5831(4) 0.0253(3) 0.1929(3) 0.0269(7) Uani 1 1 d . . .
H19A H 0.6139 0.0560 0.1400 0.032 Uiso 1 1 calc R . .
H19B H 0.5112 0.0705 0.2082 0.032 Uiso 1 1 calc R . .
C20A C 0.5108(5) -0.0738(4) 0.1593(3) 0.0371(9) Uani 1 1 d . . .
H20A H 0.5735 -0.1133 0.1308 0.056 Uiso 1 1 calc R . .
H20B H 0.4154 -0.0627 0.1106 0.056 Uiso 1 1 calc R . .
H20C H 0.4965 -0.1097 0.2147 0.056 Uiso 1 1 calc R . .
Al1B Al 0.33697(10) 0.54214(8) 0.16463(7) 0.0195(2) Uani 1 1 d . . .
O2B O 0.3349(3) 0.4778(2) 0.28256(18) 0.0212(5) Uani 1 1 d . A .
C1B C 0.1769(4) 0.4781(3) 0.0635(2) 0.0196(6) Uani 1 1 d . A .
C2B C 0.0546(4) 0.5329(3) 0.0076(3) 0.0240(7) Uani 1 1 d . . .
H2B H 0.0466 0.6012 0.0227 0.029 Uiso 1 1 calc R A .
C3B C -0.0556(4) 0.4903(3) -0.0696(3) 0.0267(7) Uani 1 1 d . A .
H3B H -0.1354 0.5297 -0.1068 0.032 Uiso 1 1 calc R . .
C4B C -0.0470(4) 0.3904(3) -0.0908(3) 0.0283(8) Uani 1 1 d . . .
H4B H -0.1216 0.3607 -0.1425 0.034 Uiso 1 1 calc R A .
C5B C 0.0705(4) 0.3335(3) -0.0366(3) 0.0257(7) Uani 1 1 d . A .
H5B H 0.0744 0.2646 -0.0509 0.031 Uiso 1 1 calc R . .
C6B C 0.1841(4) 0.3760(3) 0.0392(2) 0.0209(6) Uani 1 1 d . . .
C7B C 0.3023(4) 0.3063(3) 0.0909(3) 0.0238(6) Uani 1 1 d . A .
H7B H 0.2665 0.2410 0.0954 0.029 Uiso 1 1 calc R . .
C8B C 0.4489(4) 0.3136(3) 0.1332(3) 0.0238(6) Uani 1 1 d . . .
H8B H 0.4919 0.2528 0.1618 0.029 Uiso 1 1 calc R A .
C9B C 0.5573(4) 0.3949(3) 0.1449(2) 0.0223(6) Uani 1 1 d . A .
C10B C 0.6985(4) 0.3634(3) 0.1460(3) 0.0260(7) Uani 1 1 d . . .
H10B H 0.7189 0.2942 0.1443 0.031 Uiso 1 1 calc R A .
C11B C 0.8080(4) 0.4326(3) 0.1495(3) 0.0297(8) Uani 1 1 d . A .
H11B H 0.9017 0.4105 0.1478 0.036 Uiso 1 1 calc R . .
C12B C 0.7817(4) 0.5328(3) 0.1553(3) 0.0300(8) Uani 1 1 d . . .
H12B H 0.8561 0.5803 0.1568 0.036 Uiso 1 1 calc R A .
C13B C 0.6429(4) 0.5640(3) 0.1591(3) 0.0271(7) Uani 1 1 d . A .
H13B H 0.6266 0.6331 0.1656 0.033 Uiso 1 1 calc R . .
C14B C 0.5281(4) 0.4974(3) 0.1537(2) 0.0213(6) Uani 1 1 d . A .
C15B C 0.3078(6) 0.6918(3) 0.1824(3) 0.0216(10) Uani 0.886(14) 1 d PD A 1
H15C H 0.4030 0.7202 0.2215 0.026 Uiso 0.886(14) 1 calc PR A 1
H15D H 0.2817 0.7239 0.1178 0.026 Uiso 0.886(14) 1 calc PR A 1
C16B C 0.1963(6) 0.7190(4) 0.2285(4) 0.0354(12) Uani 0.886(14) 1 d PD A 1
H16D H 0.0998 0.6958 0.1883 0.053 Uiso 0.886(14) 1 calc PR A 1
H16E H 0.1944 0.7917 0.2354 0.053 Uiso 0.886(14) 1 calc PR A 1
H16F H 0.2201 0.6879 0.2926 0.053 Uiso 0.886(14) 1 calc PR A 1
C15C C 0.271(5) 0.703(3) 0.194(3) 0.0216(10) Uani 0.114(14) 1 d PD A 2
H15E H 0.3598 0.7446 0.2213 0.026 Uiso 0.114(14) 1 calc PR A 2
H15F H 0.2092 0.7341 0.1338 0.026 Uiso 0.114(14) 1 calc PR A 2
C16C C 0.186(5) 0.692(3) 0.268(3) 0.0354(12) Uani 0.114(14) 1 d PD A 2
H16G H 0.0959 0.6535 0.2385 0.053 Uiso 0.114(14) 1 calc PR A 2
H16H H 0.1597 0.7582 0.2860 0.053 Uiso 0.114(14) 1 calc PR A 2
H16I H 0.2466 0.6572 0.3255 0.053 Uiso 0.114(14) 1 calc PR A 2
C17B C 0.1984(4) 0.4633(3) 0.3067(3) 0.0220(6) Uani 1 1 d . . .
H17C H 0.1167 0.4962 0.2571 0.026 Uiso 1 1 calc R A .
H17D H 0.2074 0.4949 0.3700 0.026 Uiso 1 1 calc R . .
C18B C 0.1645(5) 0.3542(3) 0.3115(3) 0.0308(8) Uani 1 1 d . A .
H18D H 0.1549 0.3231 0.2486 0.046 Uiso 1 1 calc R . .
H18E H 0.0723 0.3466 0.3272 0.046 Uiso 1 1 calc R . .
H18F H 0.2442 0.3220 0.3617 0.046 Uiso 1 1 calc R . .
C19B C 0.4680(4) 0.4616(3) 0.3632(3) 0.0244(7) Uani 1 1 d . . .
H19C H 0.5390 0.4224 0.3405 0.029 Uiso 1 1 calc R A .
H19D H 0.4437 0.4226 0.4144 0.029 Uiso 1 1 calc R . .
C20B C 0.5363(5) 0.5580(3) 0.4044(3) 0.0330(8) Uani 1 1 d . A .
H20D H 0.5656 0.5949 0.3548 0.050 Uiso 1 1 calc R . .
H20E H 0.6230 0.5450 0.4600 0.050 Uiso 1 1 calc R . .
H20F H 0.4652 0.5975 0.4254 0.050 Uiso 1 1 calc R . .

loop_
_atom_site_aniso_label
_atom_site_aniso_U_11
_atom_site_aniso_U_22
_atom_site_aniso_U_33
_atom_site_aniso_U_23
_atom_site_aniso_U_13
_atom_site_aniso_U_12
Al1A 0.0191(4) 0.0203(4) 0.0176(4) 0.0008(3) 0.0064(3) 0.0000(3)
O1A 0.0195(11) 0.0295(12) 0.0163(10) -0.0001(9) 0.0059(9) 0.0019(9)
C1A 0.0206(14) 0.0281(16) 0.0166(13) -0.0019(11) 0.0065(11) 0.0016(11)
C2A 0.0199(16) 0.0326(17) 0.0239(16) -0.0033(13) 0.0061(13) 0.0014(13)
C3A 0.0186(16) 0.047(2) 0.0247(16) -0.0084(15) 0.0044(13) 0.0039(14)
C4A 0.0281(18) 0.047(2) 0.0209(16) 0.0001(15) 0.0062(14) 0.0169(17)
C5A 0.0294(17) 0.0319(18) 0.0220(15) 0.0048(13) 0.0102(13) 0.0128(14)
C6A 0.0217(15) 0.0258(16) 0.0192(14) 0.0002(11) 0.0071(12) 0.0059(12)
C7A 0.0286(17) 0.0224(14) 0.0220(15) 0.0010(12) 0.0117(13) 0.0042(12)
C8A 0.0268(17) 0.0229(15) 0.0256(16) 0.0005(12) 0.0099(13) -0.0014(12)
C9A 0.0200(15) 0.0250(16) 0.0189(13) -0.0006(11) 0.0060(11) -0.0016(11)
C10A 0.0220(16) 0.0339(18) 0.0221(15) 0.0005(13) 0.0059(12) -0.0030(13)
C11A 0.0184(16) 0.043(2) 0.0241(16) -0.0006(14) 0.0047(13) -0.0025(14)
C12A 0.0218(16) 0.038(2) 0.0263(17) 0.0011(14) 0.0053(13) 0.0081(14)
C13A 0.0262(17) 0.0311(18) 0.0243(15) 0.0034(13) 0.0072(13) 0.0055(14)
C14A 0.0215(15) 0.0256(16) 0.0181(14) 0.0022(11) 0.0062(12) 0.0006(12)
C15A 0.0199(13) 0.0184(13) 0.0121(11) -0.0012(9) 0.0006(10) 0.0061(10)
C16A 0.045(2) 0.0312(19) 0.033(2) -0.0026(16) 0.0094(18) 0.0014(17)
C17A 0.0207(15) 0.0372(19) 0.0240(16) 0.0002(13) 0.0124(13) 0.0007(13)
C18A 0.0308(19) 0.038(2) 0.0312(18) 0.0030(15) 0.0125(15) 0.0109(16)
C19A 0.0265(17) 0.0331(18) 0.0187(14) 0.0035(13) 0.0034(12) 0.0040(14)
C20A 0.032(2) 0.042(2) 0.0306(19) -0.0044(17) -0.0015(16) -0.0050(17)
Al1B 0.0204(5) 0.0191(4) 0.0186(4) -0.0007(3) 0.0055(4) -0.0002(3)
O2B 0.0191(11) 0.0274(12) 0.0161(10) 0.0018(8) 0.0039(8) 0.0003(9)
C1B 0.0190(14) 0.0225(14) 0.0171(13) 0.0007(11) 0.0053(11) -0.0013(11)
C2B 0.0234(16) 0.0277(16) 0.0213(15) 0.0014(12) 0.0074(13) 0.0012(12)
C3B 0.0188(15) 0.040(2) 0.0212(15) 0.0033(14) 0.0053(13) 0.0014(13)
C4B 0.0206(16) 0.041(2) 0.0208(15) 0.0013(13) 0.0029(13) -0.0071(14)
C5B 0.0256(16) 0.0288(16) 0.0234(15) -0.0024(13) 0.0085(13) -0.0065(13)
C6B 0.0198(14) 0.0248(15) 0.0190(13) -0.0014(11) 0.0075(11) -0.0030(11)
C7B 0.0263(16) 0.0228(15) 0.0239(15) -0.0025(12) 0.0103(12) -0.0040(12)
C8B 0.0255(16) 0.0227(15) 0.0236(15) -0.0001(12) 0.0080(12) 0.0030(12)
C9B 0.0195(14) 0.0300(16) 0.0164(13) 0.0007(11) 0.0038(11) -0.0018(12)
C10B 0.0218(15) 0.0333(17) 0.0217(14) -0.0007(12) 0.0046(12) 0.0042(13)
C11B 0.0181(15) 0.046(2) 0.0232(16) -0.0021(14) 0.0040(13) 0.0021(14)
C12B 0.0217(17) 0.043(2) 0.0243(17) -0.0003(14) 0.0050(14) -0.0092(14)
C13B 0.0243(16) 0.0317(18) 0.0250(16) -0.0012(13) 0.0068(13) -0.0056(13)
C14B 0.0199(15) 0.0261(16) 0.0173(13) -0.0007(11) 0.0048(11) -0.0019(12)
C15B 0.032(3) 0.0160(17) 0.0136(16) 0.0009(12) 0.0022(14) -0.0145(17)
C16B 0.041(2) 0.030(2) 0.041(3) -0.0022(19) 0.022(2) 0.0075(18)
C15C 0.032(3) 0.0160(17) 0.0136(16) 0.0009(12) 0.0022(14) -0.0145(17)
C16C 0.041(2) 0.030(2) 0.041(3) -0.0022(19) 0.022(2) 0.0075(18)
C17B 0.0226(15) 0.0228(15) 0.0225(15) -0.0009(11) 0.0096(12) 0.0010(11)
C18B 0.0335(19) 0.0239(16) 0.038(2) 0.0009(14) 0.0146(17) -0.0017(14)
C19B 0.0185(15) 0.0309(17) 0.0213(15) 0.0030(12) 0.0022(12) 0.0035(12)
C20B 0.0312(19) 0.042(2) 0.0219(16) -0.0053(15) 0.0016(14) -0.0015(16)

loop_
_atom_type_symbol
_atom_type_description
_atom_type_scat_dispersion_real
_atom_type_scat_dispersion_imag
_atom_type_scat_source
C C 0.0033 0.0000 'International Tables Vol C Tables 4.2.6.8 and 6.1.1.4'
H H 0.0000 0.0000 'International Tables Vol C Tables 4.2.6.8 and 6.1.1.4'
O O 0.0106 0.0000 'International Tables Vol C Tables 4.2.6.8 and 6.1.1.4'
Al Al 0.0645 0.0000 'International Tables Vol C Tables 4.2.6.8 and 6.1.1.4'

loop_
_geom_angle_atom_site_label_1
_geom_angle_atom_site_label_2
_geom_angle_atom_site_label_3
_geom_angle
O1A Al1A C1A 106.27(13)
O1A Al1A C14A 103.12(13)
C1A Al1A C14A 109.88(15)
O1A Al1A C15A 105.41(12)
C1A Al1A C15A 114.19(15)
C14A Al1A C15A 116.70(14)
C19A O1A C17A 115.4(3)
C19A O1A Al1A 120.0(2)
C17A O1A Al1A 122.6(2)
C2A C1A C6A 117.1(3)
C2A C1A Al1A 120.6(3)
C6A C1A Al1A 122.2(3)
C3A C2A C1A 122.8(4)
C3A C2A H2A 118.6
C1A C2A H2A 118.6
C4A C3A C2A 119.1(4)
C4A C3A H3A 120.5
C2A C3A H3A 120.5
C5A C4A C3A 120.1(3)
C5A C4A H4A 120.0
C3A C4A H4A 120.0
C4A C5A C6A 121.0(4)
C4A C5A H5A 119.5
C6A C5A H5A 119.5
C5A C6A C1A 119.9(3)
C5A C6A C7A 115.1(3)
C1A C6A C7A 125.0(3)
C8A C7A C6A 134.5(3)
C8A C7A H7A 112.7
C6A C7A H7A 112.7
C7A C8A C9A 134.5(3)
C7A C8A H8A 112.8
C9A C8A H8A 112.8
C10A C9A C14A 120.1(3)
C10A C9A C8A 114.2(3)
C14A C9A C8A 125.7(3)
C11A C10A C9A 121.4(4)
C11A C10A H10A 119.3
C9A C10A H10A 119.3
C10A C11A C12A 119.3(4)
C10A C11A H11A 120.3
C12A C11A H11A 120.3
C11A C12A C13A 119.8(4)
C11A C12A H12A 120.1
C13A C12A H12A 120.1
C12A C13A C14A 121.9(4)
C12A C13A H13A 119.0
C14A C13A H13A 119.0
C13A C14A C9A 117.3(3)
C13A C14A Al1A 121.1(3)
C9A C14A Al1A 121.5(3)
C16A C15A Al1A 106.5(2)
C16A C15A H15A 110.4
Al1A C15A H15A 110.4
C16A C15A H15B 110.4
Al1A C15A H15B 110.4
H15A C15A H15B 108.6
C15A C16A H16A 109.5
C15A C16A H16B 109.5
H16A C16A H16B 109.5
C15A C16A H16C 109.5
H16A C16A H16C 109.5
H16B C16A H16C 109.5
O1A C17A C18A 112.8(3)
O1A C17A H17A 109.0
C18A C17A H17A 109.0
O1A C17A H17B 109.0
C18A C17A H17B 109.0
H17A C17A H17B 107.8
C17A C18A H18A 109.5
C17A C18A H18B 109.5
H18A C18A H18B 109.5
C17A C18A H18C 109.5
H18A C18A H18C 109.5
H18B C18A H18C 109.5
O1A C19A C20A 111.5(3)
O1A C19A H19A 109.3
C20A C19A H19A 109.3
O1A C19A H19B 109.3
C20A C19A H19B 109.3
H19A C19A H19B 108.0
C19A C20A H20A 109.5
C19A C20A H20B 109.5
H20A C20A H20B 109.5
C19A C20A H20C 109.5
H20A C20A H20C 109.5
H20B C20A H20C 109.5
O2B Al1B C1B 104.52(13)
O2B Al1B C14B 101.21(13)
C1B Al1B C14B 109.69(15)
O2B Al1B C15B 106.86(16)
C1B Al1B C15B 114.59(18)
C14B Al1B C15B 118.11(19)
O2B Al1B C15C 100.2(9)
C1B Al1B C15C 110.5(11)
C14B Al1B C15C 127.3(10)
C15B Al1B C15C 9.8(9)
C19B O2B C17B 114.4(3)
C19B O2B Al1B 122.5(2)
C17B O2B Al1B 121.6(2)
C2B C1B C6B 117.1(3)
C2B C1B Al1B 121.4(3)
C6B C1B Al1B 121.3(2)
C3B C2B C1B 122.4(3)
C3B C2B H2B 118.8
C1B C2B H2B 118.8
C4B C3B C2B 119.4(3)
C4B C3B H3B 120.3
C2B C3B H3B 120.3
C3B C4B C5B 120.0(3)
C3B C4B H4B 120.0
C5B C4B H4B 120.0
C4B C5B C6B 121.3(4)
C4B C5B H5B 119.4
C6B C5B H5B 119.4
C5B C6B C1B 119.9(3)
C5B C6B C7B 115.3(3)
C1B C6B C7B 124.7(3)
C8B C7B C6B 135.2(3)
C8B C7B H7B 112.4
C6B C7B H7B 112.4
C7B C8B C9B 134.3(3)
C7B C8B H8B 112.8
C9B C8B H8B 112.8
C10B C9B C14B 120.3(3)
C10B C9B C8B 114.5(3)
C14B C9B C8B 125.2(3)
C11B C10B C9B 120.6(4)
C11B C10B H10B 119.7
C9B C10B H10B 119.7
C12B C11B C10B 120.4(4)
C12B C11B H11B 119.8
C10B C11B H11B 119.8
C11B C12B C13B 119.0(4)
C11B C12B H12B 120.5
C13B C12B H12B 120.5
C14B C13B C12B 122.8(4)
C14B C13B H13B 118.6
C12B C13B H13B 118.6
C13B C14B C9B 116.9(3)
C13B C14B Al1B 122.1(3)
C9B C14B Al1B 121.0(3)
C16B C15B Al1B 116.5(3)
Al1B C15B H15C 108.2
Al1B C15B H15D 108.2
C16C C15C Al1B 106(3)
C16C C15C H15E 110.6
Al1B C15C H15E 110.6
C16C C15C H15F 110.6
Al1B C15C H15F 110.6
H15E C15C H15F 108.7
C15C C16C H16G 109.5
C15C C16C H16H 109.5
H16G C16C H16H 109.5
C15C C16C H16I 109.5
H16G C16C H16I 109.5
H16H C16C H16I 109.5
O2B C17B C18B 111.1(3)
O2B C17B H17C 109.4
C18B C17B H17C 109.4
O2B C17B H17D 109.4
C18B C17B H17D 109.4
H17C C17B H17D 108.0
C17B C18B H18D 109.5
C17B C18B H18E 109.5
H18D C18B H18E 109.5
C17B C18B H18F 109.5
H18D C18B H18F 109.5
H18E C18B H18F 109.5
O2B C19B C20B 111.1(3)
O2B C19B H19C 109.4
C20B C19B H19C 109.4
O2B C19B H19D 109.4
C20B C19B H19D 109.4
H19C C19B H19D 108.0
C19B C20B H20D 109.5
C19B C20B H20E 109.5
H20D C20B H20E 109.5
C19B C20B H20F 109.5
H20D C20B H20F 109.5
H20E C20B H20F 109.5

loop_
_geom_bond_atom_site_label_1
_geom_bond_atom_site_label_2
_geom_bond_distance
Al1A O1A 1.906(3)
Al1A C1A 1.973(4)
Al1A C14A 1.974(4)
Al1A C15A 2.106(3)
O1A C19A 1.463(4)
O1A C17A 1.470(4)
C1A C2A 1.403(5)
C1A C6A 1.418(5)
C2A C3A 1.397(6)
C2A H2A 0.9500
C3A C4A 1.390(7)
C3A H3A 0.9500
C4A C5A 1.383(6)
C4A H4A 0.9500
C5A C6A 1.415(5)
C5A H5A 0.9500
C6A C7A 1.476(5)
C7A C8A 1.351(5)
C7A H7A 0.9500
C8A C9A 1.483(5)
C8A H8A 0.9500
C9A C10A 1.403(5)
C9A C14A 1.411(5)
C10A C11A 1.381(6)
C10A H10A 0.9500
C11A C12A 1.390(6)
C11A H11A 0.9500
C12A C13A 1.395(6)
C12A H12A 0.9500
C13A C14A 1.408(5)
C13A H13A 0.9500
C15A C16A 1.534(5)
C15A H15A 0.9900
C15A H15B 0.9900
C16A H16A 0.9800
C16A H16B 0.9800
C16A H16C 0.9800
C17A C18A 1.501(6)
C17A H17A 0.9900
C17A H17B 0.9900
C18A H18A 0.9800
C18A H18B 0.9800
C18A H18C 0.9800
C19A C20A 1.508(6)
C19A H19A 0.9900
C19A H19B 0.9900
C20A H20A 0.9800
C20A H20B 0.9800
C20A H20C 0.9800
Al1B O2B 1.919(3)
Al1B C1B 1.966(3)
Al1B C14B 1.974(4)
Al1B C15B 2.053(5)
Al1B C15C 2.32(5)
O2B C19B 1.459(4)
O2B C17B 1.461(4)
C1B C2B 1.410(5)
C1B C6B 1.421(5)
C2B C3B 1.404(6)
C2B H2B 0.9500
C3B C4B 1.383(6)
C3B H3B 0.9500
C4B C5B 1.387(6)
C4B H4B 0.9500
C5B C6B 1.410(5)
C5B H5B 0.9500
C6B C7B 1.481(5)
C7B C8B 1.351(5)
C7B H7B 0.9500
C8B C9B 1.478(5)
C8B H8B 0.9500
C9B C10B 1.410(5)
C9B C14B 1.416(5)
C10B C11B 1.388(6)
C10B H10B 0.9500
C11B C12B 1.375(6)
C11B H11B 0.9500
C12B C13B 1.407(6)
C12B H12B 0.9500
C13B C14B 1.399(5)
C13B H13B 0.9500
C15B C16B 1.466(6)
C15B H15C 0.9900
C15B H15D 0.9900
C16B H16D 0.9800
C16B H16E 0.9800
C16B H16F 0.9800
C15C C16C 1.532(10)
C15C H15E 0.9900
C15C H15F 0.9900
C16C H16G 0.9800
C16C H16H 0.9800
C16C H16I 0.9800
C17B C18B 1.505(5)
C17B H17C 0.9900
C17B H17D 0.9900
C18B H18D 0.9800
C18B H18E 0.9800
C18B H18F 0.9800
C19B C20B 1.489(6)
C19B H19C 0.9900
C19B H19D 0.9900
C20B H20D 0.9800
C20B H20E 0.9800
C20B H20F 0.9800

loop_
_geom_torsion_atom_site_label_1
_geom_torsion_atom_site_label_2
_geom_torsion_atom_site_label_3
_geom_torsion_atom_site_label_4
_geom_torsion
C1A Al1A O1A C19A 160.7(3)
C14A Al1A O1A C19A 45.1(3)
C15A Al1A O1A C19A -77.8(3)
C1A Al1A O1A C17A -35.9(3)
C14A Al1A O1A C17A -151.5(3)
C15A Al1A O1A C17A 85.7(3)
O1A Al1A C1A C2A 113.4(3)
C14A Al1A C1A C2A -135.6(3)
C15A Al1A C1A C2A -2.3(3)
O1A Al1A C1A C6A -68.8(3)
C14A Al1A C1A C6A 42.1(3)
C15A Al1A C1A C6A 175.5(3)
C6A C1A C2A C3A 0.1(5)
Al1A C1A C2A C3A 177.9(3)
C1A C2A C3A C4A 1.6(6)
C2A C3A C4A C5A -1.1(6)
C3A C4A C5A C6A -1.0(6)
C4A C5A C6A C1A 2.7(5)
C4A C5A C6A C7A -178.6(3)
C2A C1A C6A C5A -2.1(5)
Al1A C1A C6A C5A -180.0(3)
C2A C1A C6A C7A 179.3(3)
Al1A C1A C6A C7A 1.5(5)
C5A C6A C7A C8A 146.2(4)
C1A C6A C7A C8A -35.2(6)
C6A C7A C8A C9A 0.2(7)
C7A C8A C9A C10A -146.1(4)
C7A C8A C9A C14A 35.6(6)
C14A C9A C10A C11A -2.2(5)
C8A C9A C10A C11A 179.5(3)
C9A C10A C11A C12A 1.8(6)
C10A C11A C12A C13A 0.0(6)
C11A C12A C13A C14A -1.5(6)
C12A C13A C14A C9A 1.1(5)
C12A C13A C14A Al1A -177.7(3)
C10A C9A C14A C13A 0.7(5)
C8A C9A C14A C13A 178.9(3)
C10A C9A C14A Al1A 179.5(3)
C8A C9A C14A Al1A -2.3(5)
O1A Al1A C14A C13A -109.7(3)
C1A Al1A C14A C13A 137.3(3)
C15A Al1A C14A C13A 5.3(3)
O1A Al1A C14A C9A 71.5(3)
C1A Al1A C14A C9A -41.5(3)
C15A Al1A C14A C9A -173.5(2)
O1A Al1A C15A C16A 176.7(2)
C1A Al1A C15A C16A -67.1(3)
C14A Al1A C15A C16A 62.9(3)
C19A O1A C17A C18A -97.2(4)
Al1A O1A C17A C18A 98.7(3)
C17A O1A C19A C20A 81.6(4)
Al1A O1A C19A C20A -113.8(3)
C1B Al1B O2B C19B 147.6(3)
C14B Al1B O2B C19B 33.6(3)
C15B Al1B O2B C19B -90.6(3)
C15C Al1B O2B C19B -97.9(12)
C1B Al1B O2B C17B -47.3(3)
C14B Al1B O2B C17B -161.2(3)
C15B Al1B O2B C17B 74.6(3)
C15C Al1B O2B C17B 67.2(12)
O2B Al1B C1B C2B 117.7(3)
C14B Al1B C1B C2B -134.5(3)
C15B Al1B C1B C2B 1.1(3)
C15C Al1B C1B C2B 10.7(10)
O2B Al1B C1B C6B -66.5(3)
C14B Al1B C1B C6B 41.4(3)
C15B Al1B C1B C6B 176.9(3)
C15C Al1B C1B C6B -173.4(10)
C6B C1B C2B C3B -0.6(5)
Al1B C1B C2B C3B 175.4(3)
C1B C2B C3B C4B 1.5(6)
C2B C3B C4B C5B -0.6(6)
C3B C4B C5B C6B -1.2(6)
C4B C5B C6B C1B 2.1(5)
C4B C5B C6B C7B 179.9(3)
C2B C1B C6B C5B -1.2(5)
Al1B C1B C6B C5B -177.2(3)
C2B C1B C6B C7B -178.7(3)
Al1B C1B C6B C7B 5.3(5)
C5B C6B C7B C8B 145.7(4)
C1B C6B C7B C8B -36.6(6)
C6B C7B C8B C9B -1.4(7)
C7B C8B C9B C10B -147.8(4)
C7B C8B C9B C14B 31.5(6)
C14B C9B C10B C11B -4.1(5)
C8B C9B C10B C11B 175.3(3)
C9B C10B C11B C12B 2.3(6)
C10B C11B C12B C13B 0.9(6)
C11B C12B C13B C14B -2.3(6)
C12B C13B C14B C9B 0.6(5)
C12B C13B C14B Al1B 177.4(3)
C10B C9B C14B C13B 2.6(5)
C8B C9B C14B C13B -176.7(3)
C10B C9B C14B Al1B -174.2(3)
C8B C9B C14B Al1B 6.4(5)
O2B Al1B C14B C13B -115.2(3)
C1B Al1B C14B C13B 134.8(3)
C15B Al1B C14B C13B 1.0(4)
C15C Al1B C14B C13B -3.0(13)
O2B Al1B C14B C9B 61.5(3)
C1B Al1B C14B C9B -48.5(3)
C15B Al1B C14B C9B 177.7(3)
C15C Al1B C14B C9B 173.7(13)
O2B Al1B C15B C16B -42.8(4)
C1B Al1B C15B C16B 72.4(4)
C14B Al1B C15B C16B -155.9(4)
C15C Al1B C15B C16B 5(7)
O2B Al1B C15C C16C -25(3)
C1B Al1B C15C C16C 85(3)
C14B Al1B C15C C16C -137(2)
C15B Al1B C15C C16C -159(9)
C19B O2B C17B C18B -77.6(4)
Al1B O2B C17B C18B 116.2(3)
C17B O2B C19B C20B -102.6(4)
Al1B O2B C19B C20B 63.5(4)
